data_7126277
loop_
_publ_author_name
'Tian, Tian'
'Qian, Tingjuan'
'Jiang, Tingting'
'Deng, Yakui'
'Li, Xiaopei'
'Yuan, Wei'
'Chen, Yulan'
'Wang, Yi-Xuan'
'Hu, Wenping'

_publ_section_title
;
 A donor-acceptor type macrocycle: toward photolyzable self-assembly.
;
_journal_issue 28
_journal_name_full 'Chemical communications (Cambridge, England)'
_journal_page_first 3939
_journal_page_last 3942
_journal_paper_doi 10.1039/d0cc01350a
_journal_volume 56
_journal_year 2020
_chemical_formula_moiety 'C8 H3 O6 S2, C36 H40 N2 O6'
_chemical_formula_sum 'C44 H43 N2 O12 S2'
_chemical_formula_weight 855.92
_space_group_crystal_system triclinic
_space_group_IT_number 2
_space_group_name_Hall '-P 1'
_space_group_name_H-M_alt 'P -1'
_atom_sites_solution_hydrogens geom
_atom_sites_solution_primary dual
_audit_creation_date 2019-10-14
_audit_creation_method
;
Olex2 1.2
(compiled 2018.05.29 svn.r3508 for OlexSys, GUI svn.r5506)
;
_audit_update_record
;
2020-02-20 deposited with the CCDC.	2020-03-25 downloaded from the CCDC.
;
_cell_angle_alpha 116.533(4)
_cell_angle_beta 90.512(4)
_cell_angle_gamma 99.240(3)
_cell_formula_units_Z 2
_cell_length_a 9.2048(4)
_cell_length_b 15.0598(6)
_cell_length_c 16.5389(7)
_cell_measurement_reflns_used 7666
_cell_measurement_temperature 159.99(10)
_cell_measurement_theta_max 24.3990
_cell_measurement_theta_min 2.2170
_cell_volume 2016.11(17)
_computing_cell_refinement 'CrysAlisPro 1.171.39.43d (Rigaku OD, 2018)'
_computing_data_collection 'CrysAlisPro 1.171.39.43d (Rigaku OD, 2018)'
_computing_data_reduction 'CrysAlisPro 1.171.39.43d (Rigaku OD, 2018)'
_computing_molecular_graphics 'Olex2 (Dolomanov et al., 2009)'
_computing_publication_material 'Olex2 (Dolomanov et al., 2009)'
_computing_structure_refinement 'ShelXL (Sheldrick, 2015)'
_computing_structure_solution 'ShelXT (Sheldrick, 2015)'
_diffrn_ambient_environment N~2~
_diffrn_ambient_temperature 159.99(10)
_diffrn_detector 'CCD plate'
_diffrn_detector_type HyPix
_diffrn_measured_fraction_theta_full 0.997
_diffrn_measured_fraction_theta_max 0.818
_diffrn_measurement_details
;
List of Runs (angles in degrees, time in seconds):

  # Type    Start    End  Width  t~exp~   \w     \q     \k     \f   Frames
#--------------------------------------------------------------------------
  1  \w    -17.00  85.00   0.50   20.00    --    9.60  57.00 -30.00  204
  2  \w    -26.00  55.00   0.50   20.00    --    9.60 -99.00  30.00  162
  3  \w    -19.00   7.00   0.50   20.00    --  -11.16 -99.00 150.00   52
  4  \w    -66.00  37.00   0.50   20.00    --    9.60 -57.00  90.00  206
  5  \w    -45.00  64.00   0.50   20.00    --  -11.16  75.00 177.00  218
  6  \w    -86.00  23.00   0.50   20.00    --  -11.16 -75.00  49.00  218
  7  \w     -7.00  39.00   0.50   20.00    --    9.60 -99.00-180.00   92
;
_diffrn_measurement_device 'four-circle diffractometer'
_diffrn_measurement_device_type 'XtaLAB Synergy, Single source at offset/far, HyPix'
_diffrn_measurement_method '\w scans'
_diffrn_orient_matrix_type 'CrysAlisPro convention (1999,Acta A55,543-557)'
_diffrn_orient_matrix_UB_11 0.0588650000
_diffrn_orient_matrix_UB_12 0.0223888000
_diffrn_orient_matrix_UB_13 -0.0161577000
_diffrn_orient_matrix_UB_21 0.0489518000
_diffrn_orient_matrix_UB_22 0.0055395000
_diffrn_orient_matrix_UB_23 0.0359942000
_diffrn_orient_matrix_UB_31 0.0168886000
_diffrn_orient_matrix_UB_32 -0.0483389000
_diffrn_orient_matrix_UB_33 -0.0275812000
_diffrn_radiation_monochromator mirror
_diffrn_radiation_probe x-ray
_diffrn_radiation_type MoK\a
_diffrn_radiation_wavelength 0.71073
_diffrn_reflns_av_R_equivalents 0.0682
_diffrn_reflns_av_unetI/netI 0.1033
_diffrn_reflns_Laue_measured_fraction_full 0.997
_diffrn_reflns_Laue_measured_fraction_max 0.818
_diffrn_reflns_limit_h_max 12
_diffrn_reflns_limit_h_min -11
_diffrn_reflns_limit_k_max 18
_diffrn_reflns_limit_k_min -18
_diffrn_reflns_limit_l_max 21
_diffrn_reflns_limit_l_min -22
_diffrn_reflns_number 27136
_diffrn_reflns_point_group_measured_fraction_full 0.997
_diffrn_reflns_point_group_measured_fraction_max 0.818
_diffrn_reflns_theta_full 25.242
_diffrn_reflns_theta_max 29.060
_diffrn_reflns_theta_min 2.251
_diffrn_source 'micro-focus sealed X-ray tube'
_diffrn_source_type 'PhotonJet (Mo) X-ray Source'
_exptl_absorpt_coefficient_mu 0.201
_exptl_absorpt_correction_T_max 1.00000
_exptl_absorpt_correction_T_min 0.97865
_exptl_absorpt_correction_type multi-scan
_exptl_absorpt_process_details
;
CrysAlisPro 1.171.39.43d (Rigaku Oxford Diffraction, 2018)
Empirical absorption correction using spherical harmonics,
 implemented in SCALE3 ABSPACK scaling algorithm.
;
_exptl_crystal_colour 'light green'
_exptl_crystal_density_diffrn 1.410
_exptl_crystal_description block
_exptl_crystal_F_000 898
_exptl_crystal_size_max 0.1
_exptl_crystal_size_mid 0.1
_exptl_crystal_size_min 0.1
_refine_diff_density_max 0.467
_refine_diff_density_min -0.453
_refine_diff_density_rms 0.055
_refine_ls_extinction_method none
_refine_ls_goodness_of_fit_ref 0.997
_refine_ls_hydrogen_treatment constr
_refine_ls_matrix_type full
_refine_ls_number_parameters 569
_refine_ls_number_reflns 8825
_refine_ls_number_restraints 512
_refine_ls_restrained_S_all 0.976
_refine_ls_R_factor_all 0.1406
_refine_ls_R_factor_gt 0.0629
_refine_ls_shift/su_max 0.001
_refine_ls_shift/su_mean 0.000
_refine_ls_structure_factor_coef Fsqd
_refine_ls_weighting_details 'w=1/[\s^2^(Fo^2^)+(0.0735P)^2^] where P=(Fo^2^+2Fc^2^)/3'
_refine_ls_weighting_scheme calc
_refine_ls_wR_factor_gt 0.1406
_refine_ls_wR_factor_ref 0.1671
_reflns_Friedel_coverage 0.000
_reflns_number_gt 4387
_reflns_number_total 8825
_reflns_threshold_expression 'I > 2\s(I)'
_cod_data_source_file d0cc01350a2.cif
_cod_data_source_block 027459_tt_a
_cod_depositor_comments 'Adding full bibliography for 7126277.cif.'
_cod_original_cell_volume 2016.12(16)
_cod_database_code 7126277
_shelx_shelxl_version_number 2018/3
_shelx_space_group_comment
;
The symmetry employed for this shelxl refinement is uniquely defined
by the following loop, which should always be used as a source of
symmetry information in preference to the above space-group names.
They are only intended as comments.
;
_shelx_estimated_absorpt_t_max 0.980
_shelx_estimated_absorpt_t_min 0.980
_reflns_odcompleteness_completeness 99.81
_reflns_odcompleteness_iscentric 1
_reflns_odcompleteness_theta 25.07
_olex2_refinement_description
;
1. Fixed Uiso
 At 1.2 times of:
  All C(H) groups, All C(H,H) groups, All C(H,H,H,H) groups
2. Restrained distances
 C43A-C44A
 1.5 with sigma of 0.02
 O12-C43 \\sim O12A-C43A
 with sigma of 0.02
 O12-C42 \\sim O12A-C42
 with sigma of 0.02
 O10-C44 \\sim O10-C44A
 with sigma of 0.02
 C44-C43 \\sim C44A-C43A
 with sigma of 0.02
 C42-C43 \\sim C42-C43A
 with sigma of 0.04
 O10-C43 \\sim O10-C43A
 with sigma of 0.04
 O12-C44 \\sim O12A-C44A
 with sigma of 0.04
 C42-O12 \\sim O12-C43
 with sigma of 0.02
3. Rigid bond restraints
 O10, C44, C43, O12
 with sigma for 1-2 distances of 0.001 and sigma for 1-3 distances of 0.001
4. Uiso/Uaniso restraints and constraints
O10 \\sim C44 \\sim C43 \\sim O12: within 2A with sigma of 0.001 and sigma for
terminal atoms of 0.001
5. Rigid body (RIGU) restrains
 All non-hydrogen atoms
 with sigma for 1-2 distances of 0.01 and sigma for 1-3 distances of 0.01
6. Others
 Sof(H42C)=Sof(H42D)=Sof(C44A)=Sof(H44C)=Sof(H44D)=Sof(C43A)=Sof(H43C)=
 Sof(H43D)=Sof(O12A)=1-FVAR(1)
 Sof(O12)=Sof(C44)=Sof(H44A)=Sof(H44B)=Sof(H42A)=Sof(H42B)=Sof(C43)=Sof(H43A)=
 Sof(H43B)=FVAR(1)
7.a Secondary CH2 refined with riding coordinates:
 C27(H27A,H27B), C26(H26A,H26B), C25(H25A,H25B), C28(H28A,H28B), C23(H23A,
 H23B), C24(H24A,H24B), C39(H39A,H39B), C44(H44A,H44B), C40(H40A,H40B),
 C41(H41A,H41B), C42(H42C,H42D), C42(H42A,H42B), C43(H43A,H43B), C44A(H44C,
 H44D), C43A(H43C,H43D)
7.b Aromatic/amide H refined with riding coordinates:
 C6(H6), C7(H7), C8(H8), C33(H33), C12(H12), C32(H32), C11(H11), C30(H30),
 C38(H38), C9(H9), C22(H22), C35(H35), C29(H29), C19(H19), C10(H10), C37(H37),
 C20(H20), C36(H36), C21(H21)
;
_smtbx_masks_void_probe_radius 1.2
_smtbx_masks_void_truncation_radius 1.2
_olex2_submission_special_instructions 'No special instructions were received'
_oxdiff_exptl_absorpt_empirical_details
;
Empirical correction (ABSPACK) includes:
- Absorption correction using spherical harmonics
- Frame scaling
;
_oxdiff_exptl_absorpt_empirical_full_max 1.152
_oxdiff_exptl_absorpt_empirical_full_min 0.916

loop_
_space_group_symop_operation_xyz
'x, y, z'
'-x, -y, -z'

loop_
_atom_site_label
_atom_site_type_symbol
_atom_site_fract_x
_atom_site_fract_y
_atom_site_fract_z
_atom_site_U_iso_or_equiv
_atom_site_adp_type
_atom_site_occupancy
_atom_site_site_symmetry_order
_atom_site_calc_flag
_atom_site_refinement_flags_posn
_atom_site_refinement_flags_adp
_atom_site_refinement_flags_occupancy
_atom_site_disorder_assembly
_atom_site_disorder_group
S1 S 1.17752(9) 0.09189(7) 0.27776(5) 0.0423(2) Uani 1 1 d . U . . .
S2 S 0.77250(10) 0.25824(7) 0.50445(6) 0.0493(3) Uani 1 1 d . U . . .
O6 O 1.1076(2) 0.15019(17) 0.24421(13) 0.0504(6) Uani 1 1 d . U . . .
O7 O 0.3870(2) 0.00086(17) 0.92196(14) 0.0487(6) Uani 1 1 d . U . . .
O8 O 0.1288(2) 0.09045(17) 0.96697(14) 0.0530(6) Uani 1 1 d . U . . .
O9 O 0.1981(2) 0.26060(17) 0.92944(14) 0.0512(6) Uani 1 1 d . U . . .
O10 O 0.6469(3) 0.49757(17) 0.85311(14) 0.0532(6) Uani 1 1 d D U . . .
O5 O 1.1655(3) -0.01247(17) 0.21154(13) 0.0554(6) Uani 1 1 d . U . . .
O4 O 1.3267(2) 0.14004(18) 0.32011(16) 0.0594(7) Uani 1 1 d . U . . .
N1 N 0.3290(3) -0.0347(2) 0.73913(16) 0.0435(7) Uani 1 1 d . U . . .
O1 O 0.7921(3) 0.30463(19) 0.44485(15) 0.0681(8) Uani 1 1 d . U . . .
O2 O 0.8269(3) 0.32676(18) 0.59734(14) 0.0652(7) Uani 1 1 d . U . . .
O3 O 0.6257(3) 0.2024(2) 0.49361(19) 0.0770(8) Uani 1 1 d . U . . .
N2 N 0.2239(3) 0.3203(2) 0.58996(18) 0.0565(8) Uani 1 1 d . U . . .
C3 C 0.9953(3) 0.0329(2) 0.47966(18) 0.0347(7) Uani 1 1 d . U . . .
C2 C 0.8978(3) 0.1033(2) 0.51051(18) 0.0368(7) Uani 1 1 d . U . . .
C4 C 1.0846(3) 0.0273(2) 0.40768(18) 0.0361(7) Uani 1 1 d . U . . .
C14 C 0.5683(3) 0.3568(2) 0.88345(18) 0.0397(8) Uani 1 1 d . U . . .
C6 C 0.9778(3) 0.1600(2) 0.40004(18) 0.0398(8) Uani 1 1 d . U . . .
H6 H 0.972172 0.203704 0.373256 0.048 Uiso 1 1 calc R . . . .
C1 C 0.8906(3) 0.1664(2) 0.46942(18) 0.0376(7) Uani 1 1 d . U . . .
C13 C 0.4544(4) 0.2977(2) 0.90637(18) 0.0403(8) Uani 1 1 d . U . . .
C5 C 1.0723(3) 0.0922(2) 0.36874(18) 0.0355(7) Uani 1 1 d . U . . .
C34 C 0.2765(3) 0.1907(2) 0.65909(19) 0.0415(8) Uani 1 1 d . U . . .
C7 C 1.1793(3) -0.0467(2) 0.37791(19) 0.0409(8) Uani 1 1 d . U . . .
H7 H 1.237432 -0.052581 0.329186 0.049 Uiso 1 1 calc R . . . .
C8 C 1.1883(3) -0.1072(2) 0.41632(19) 0.0423(8) Uani 1 1 d . U . . .
H8 H 1.253496 -0.154232 0.394652 0.051 Uiso 1 1 calc R . . . .
C33 C 0.2191(3) 0.0178(2) 0.76892(19) 0.0442(8) Uani 1 1 d . U . . .
H33 H 0.152899 0.003519 0.807109 0.053 Uiso 1 1 calc R . . . .
C31 C 0.2992(3) 0.1158(2) 0.69120(19) 0.0408(8) Uani 1 1 d . U . . .
C17 C 0.2812(4) 0.4056(2) 0.90725(19) 0.0419(8) Uani 1 1 d . U . . .
C15 C 0.5362(4) 0.4400(2) 0.87395(19) 0.0415(8) Uani 1 1 d . U . . .
C16 C 0.3964(4) 0.4656(2) 0.88522(18) 0.0405(8) Uani 1 1 d . U . . .
C12 C 0.4867(4) 0.2110(2) 0.91228(19) 0.0462(8) Uani 1 1 d . U . . .
H12 H 0.412634 0.171163 0.927916 0.055 Uiso 1 1 calc R . . . .
C18 C 0.3131(4) 0.3239(2) 0.91796(19) 0.0417(8) Uani 1 1 d . U . . .
C32 C 0.2016(3) 0.0916(2) 0.74481(19) 0.0422(8) Uani 1 1 d . U . . .
H32 H 0.121695 0.126594 0.765006 0.051 Uiso 1 1 calc R . . . .
C11 C 0.6214(4) 0.1850(3) 0.8959(2) 0.0505(9) Uani 1 1 d . U . . .
H11 H 0.639725 0.125848 0.898332 0.061 Uiso 1 1 calc R . . . .
C30 C 0.4155(4) 0.0625(3) 0.6657(2) 0.0495(9) Uani 1 1 d . U . . .
H30 H 0.487066 0.078320 0.630846 0.059 Uiso 1 1 calc R . . . .
O11 O 0.4025(5) 0.5115(3) 0.6199(3) 0.1138(12) Uani 1 1 d . U . . .
C38 C 0.1733(4) 0.2531(2) 0.6929(2) 0.0465(8) Uani 1 1 d . U . . .
H38 H 0.119834 0.252064 0.741446 0.056 Uiso 1 1 calc R . . . .
C9 C 0.7094(4) 0.3280(3) 0.8693(2) 0.0515(9) Uani 1 1 d . U . . .
H9 H 0.786635 0.367698 0.855559 0.062 Uiso 1 1 calc R . . . .
C27 C 0.4363(4) -0.0801(3) 0.8499(2) 0.0522(9) Uani 1 1 d . U . . .
H27A H 0.435201 -0.136130 0.865905 0.063 Uiso 1 1 calc R . . . .
H27B H 0.539439 -0.057484 0.841238 0.063 Uiso 1 1 calc R . . . .
C26 C 0.2669(4) -0.0294(3) 0.9642(2) 0.0549(9) Uani 1 1 d . U . . .
H26A H 0.302287 -0.060061 1.000852 0.066 Uiso 1 1 calc R . . . .
H26B H 0.189170 -0.080080 0.917460 0.066 Uiso 1 1 calc R . . . .
C25 C 0.2057(4) 0.0623(3) 1.0238(2) 0.0573(10) Uani 1 1 d . U . . .
H25A H 0.137773 0.047235 1.063979 0.069 Uiso 1 1 calc R . . . .
H25B H 0.286910 0.118054 1.062237 0.069 Uiso 1 1 calc R . . . .
C22 C 0.3611(4) 0.5482(3) 0.8733(2) 0.0513(9) Uani 1 1 d . U . . .
H22 H 0.436409 0.589984 0.860477 0.062 Uiso 1 1 calc R . . . .
O12 O 0.7011(7) 0.6169(4) 0.7508(4) 0.0558(9) Uani 0.531(6) 1 d D U P A 1
C28 C 0.3403(4) -0.1179(3) 0.7621(2) 0.0525(9) Uani 1 1 d . U . . .
H28A H 0.382970 -0.170442 0.712404 0.063 Uiso 1 1 calc R . . . .
H28B H 0.240326 -0.148957 0.767993 0.063 Uiso 1 1 calc R . . . .
C35 C 0.3550(4) 0.2001(3) 0.5912(2) 0.0549(9) Uani 1 1 d . U . . .
H35 H 0.429990 0.161067 0.567768 0.066 Uiso 1 1 calc R . . . .
C29 C 0.4291(4) -0.0118(3) 0.6896(2) 0.0486(9) Uani 1 1 d . U . . .
H29 H 0.509003 -0.047152 0.671325 0.058 Uiso 1 1 calc R . . . .
C23 C 0.1861(4) 0.2722(3) 1.0206(2) 0.0567(10) Uani 1 1 d . U . . .
H23A H 0.151178 0.335679 1.058956 0.068 Uiso 1 1 calc R . . . .
H23B H 0.283464 0.274329 1.047992 0.068 Uiso 1 1 calc R . . . .
C19 C 0.1381(4) 0.4303(3) 0.9144(2) 0.0556(9) Uani 1 1 d . U . . .
H19 H 0.061009 0.391908 0.929617 0.067 Uiso 1 1 calc R . . . .
C10 C 0.7353(4) 0.2449(3) 0.8752(2) 0.0545(9) Uani 1 1 d . U . . .
H10 H 0.830126 0.226687 0.865431 0.065 Uiso 1 1 calc R . . . .
C24 C 0.0763(4) 0.1821(3) 1.0134(2) 0.0598(10) Uani 1 1 d . U . . .
H24A H 0.055301 0.191872 1.075099 0.072 Uiso 1 1 calc R . . . .
H24B H -0.017505 0.177812 0.980910 0.072 Uiso 1 1 calc R . . . .
C37 C 0.1475(4) 0.3160(3) 0.6573(2) 0.0564(10) Uani 1 1 d . U . . .
H37 H 0.074835 0.357017 0.680421 0.068 Uiso 1 1 calc R . . . .
C20 C 0.1093(4) 0.5074(3) 0.8998(2) 0.0621(11) Uani 1 1 d . U . . .
H20 H 0.011742 0.521145 0.903087 0.075 Uiso 1 1 calc R . . . .
C36 C 0.3274(4) 0.2637(3) 0.5572(2) 0.0608(10) Uani 1 1 d . U . . .
H36 H 0.381835 0.267822 0.510139 0.073 Uiso 1 1 calc R . . . .
C21 C 0.2224(5) 0.5681(3) 0.8798(2) 0.0592(10) Uani 1 1 d . U . . .
H21 H 0.200831 0.622871 0.870932 0.071 Uiso 1 1 calc R . . . .
C39 C 0.1873(5) 0.3867(3) 0.5502(3) 0.0750(12) Uani 1 1 d . U . . .
H39A H 0.078551 0.378073 0.540801 0.090 Uiso 1 1 calc R . . . .
H39B H 0.226964 0.365784 0.490227 0.090 Uiso 1 1 calc R . . . .
C44 C 0.6300(10) 0.4559(7) 0.7504(6) 0.0532(8) Uani 0.531(6) 1 d D U P A 1
H44A H 0.650163 0.386288 0.720550 0.064 Uiso 0.531(6) 1 calc R . P A 1
H44B H 0.528471 0.455032 0.729400 0.064 Uiso 0.531(6) 1 calc R . P A 1
C40 C 0.2510(7) 0.4973(3) 0.6111(3) 0.0966(16) Uani 1 1 d . U . . .
H40A H 0.219522 0.539379 0.584730 0.116 Uiso 1 1 calc R . . . .
H40B H 0.213418 0.518384 0.671657 0.116 Uiso 1 1 calc R . . . .
C41 C 0.4620(8) 0.6192(4) 0.6705(4) 0.120(2) Uani 1 1 d . U . . .
H41A H 0.434035 0.655059 0.636782 0.144 Uiso 1 1 calc R . . . .
H41B H 0.421434 0.647365 0.730301 0.144 Uiso 1 1 calc R . . . .
C42 C 0.6196(8) 0.6325(4) 0.6825(4) 0.122(2) Uani 1 1 d D U . . .
H42C H 0.661639 0.592054 0.625479 0.146 Uiso 0.469(6) 1 calc R . P A 2
H42D H 0.667416 0.704305 0.707440 0.146 Uiso 0.469(6) 1 calc R . P A 2
H42A H 0.658340 0.702502 0.693523 0.146 Uiso 0.531(6) 1 calc R . P A 1
H42B H 0.650791 0.587710 0.623035 0.146 Uiso 0.531(6) 1 calc R . P A 1
C43 C 0.7402(9) 0.5250(5) 0.7286(5) 0.0547(8) Uani 0.531(6) 1 d D U P A 1
H43A H 0.836954 0.536285 0.761589 0.066 Uiso 0.531(6) 1 calc R . P A 1
H43B H 0.752231 0.491515 0.662809 0.066 Uiso 0.531(6) 1 calc R . P A 1
C44A C 0.7006(12) 0.4603(7) 0.7673(5) 0.064(3) Uani 0.469(6) 1 d D U P A 2
H44C H 0.692351 0.386093 0.740453 0.077 Uiso 0.469(6) 1 calc R . P A 2
H44D H 0.805742 0.491122 0.772011 0.077 Uiso 0.469(6) 1 calc R . P A 2
C43A C 0.6112(10) 0.4867(6) 0.7121(5) 0.062(3) Uani 0.469(6) 1 d D U P A 2
H43C H 0.639547 0.456732 0.649108 0.074 Uiso 0.469(6) 1 calc R . P A 2
H43D H 0.505846 0.458524 0.710885 0.074 Uiso 0.469(6) 1 calc R . P A 2
O12A O 0.6301(8) 0.5943(5) 0.7472(5) 0.069(2) Uani 0.469(6) 1 d D U P A 2

loop_
_atom_site_aniso_label
_atom_site_aniso_U_11
_atom_site_aniso_U_22
_atom_site_aniso_U_33
_atom_site_aniso_U_23
_atom_site_aniso_U_13
_atom_site_aniso_U_12
S1 0.0445(5) 0.0474(6) 0.0494(5) 0.0319(4) 0.0143(4) 0.0162(4)
S2 0.0582(6) 0.0541(6) 0.0528(5) 0.0326(5) 0.0179(4) 0.0306(5)
O6 0.0620(15) 0.0584(16) 0.0519(13) 0.0379(12) 0.0194(11) 0.0276(13)
O7 0.0480(14) 0.0506(15) 0.0574(13) 0.0353(12) 0.0047(11) 0.0028(12)
O8 0.0578(15) 0.0529(16) 0.0586(14) 0.0356(12) 0.0046(11) 0.0062(13)
O9 0.0571(15) 0.0444(15) 0.0493(13) 0.0223(11) 0.0139(11) -0.0015(12)
O10 0.0675(15) 0.0414(13) 0.0601(12) 0.0310(10) 0.0249(11) 0.0098(11)
O5 0.0841(18) 0.0457(15) 0.0461(13) 0.0247(11) 0.0242(11) 0.0249(13)
O4 0.0432(14) 0.0738(19) 0.0813(16) 0.0531(15) 0.0127(12) 0.0095(13)
N1 0.0469(17) 0.0395(17) 0.0474(15) 0.0233(13) -0.0005(12) 0.0063(14)
O1 0.105(2) 0.0695(18) 0.0657(15) 0.0499(14) 0.0338(14) 0.0528(17)
O2 0.0889(19) 0.0655(18) 0.0424(14) 0.0162(12) 0.0175(12) 0.0421(15)
O3 0.0468(16) 0.078(2) 0.126(2) 0.0574(17) 0.0215(15) 0.0299(15)
N2 0.078(2) 0.0429(19) 0.0523(17) 0.0276(15) -0.0020(15) 0.0033(17)
C3 0.0312(16) 0.0404(19) 0.0346(16) 0.0181(13) 0.0023(13) 0.0088(15)
C2 0.0341(17) 0.042(2) 0.0354(16) 0.0176(15) 0.0048(13) 0.0093(15)
C4 0.0312(16) 0.042(2) 0.0378(16) 0.0206(15) 0.0027(13) 0.0079(15)
C14 0.047(2) 0.037(2) 0.0354(16) 0.0183(15) 0.0027(14) 0.0049(16)
C6 0.0450(19) 0.041(2) 0.0388(17) 0.0219(15) 0.0026(14) 0.0119(16)
C1 0.0408(18) 0.0383(19) 0.0348(16) 0.0168(15) 0.0026(13) 0.0098(15)
C13 0.049(2) 0.0338(19) 0.0356(17) 0.0165(15) -0.0003(14) -0.0016(16)
C5 0.0346(17) 0.0394(19) 0.0372(16) 0.0211(14) 0.0023(13) 0.0081(15)
C34 0.047(2) 0.040(2) 0.0352(17) 0.0162(15) -0.0010(14) 0.0038(17)
C7 0.0397(18) 0.049(2) 0.0434(17) 0.0260(16) 0.0152(14) 0.0171(17)
C8 0.0418(19) 0.050(2) 0.0468(18) 0.0278(17) 0.0121(14) 0.0204(17)
C33 0.0421(19) 0.048(2) 0.0431(18) 0.0231(16) 0.0026(14) 0.0032(17)
C31 0.0398(19) 0.041(2) 0.0384(17) 0.0165(15) -0.0024(14) 0.0040(16)
C17 0.051(2) 0.0350(19) 0.0361(17) 0.0128(15) 0.0085(14) 0.0086(17)
C15 0.057(2) 0.0346(19) 0.0338(17) 0.0175(14) 0.0091(14) 0.0052(17)
C16 0.055(2) 0.0347(19) 0.0315(16) 0.0139(14) 0.0109(14) 0.0103(17)
C12 0.059(2) 0.041(2) 0.0407(18) 0.0235(16) 0.0017(15) 0.0013(18)
C18 0.046(2) 0.039(2) 0.0349(17) 0.0152(15) 0.0067(14) -0.0022(17)
C32 0.0420(19) 0.045(2) 0.0378(17) 0.0175(15) 0.0032(14) 0.0086(16)
C11 0.063(2) 0.042(2) 0.056(2) 0.0317(18) -0.0006(17) 0.0066(19)
C30 0.044(2) 0.064(3) 0.052(2) 0.0347(18) 0.0100(15) 0.0117(19)
O11 0.141(3) 0.065(2) 0.163(3) 0.078(2) 0.010(3) 0.013(2)
C38 0.056(2) 0.047(2) 0.0408(18) 0.0227(16) 0.0029(15) 0.0120(18)
C9 0.052(2) 0.048(2) 0.063(2) 0.0330(18) 0.0100(17) 0.0069(19)
C27 0.051(2) 0.049(2) 0.069(2) 0.0377(19) 0.0029(17) 0.0095(18)
C26 0.053(2) 0.064(3) 0.064(2) 0.047(2) 0.0037(17) -0.002(2)
C25 0.056(2) 0.071(3) 0.054(2) 0.041(2) 0.0053(17) 0.001(2)
C22 0.077(3) 0.039(2) 0.0424(18) 0.0193(16) 0.0168(17) 0.0186(19)
O12 0.074(2) 0.0430(16) 0.0630(16) 0.0357(14) 0.0199(16) 0.0091(16)
C28 0.060(2) 0.042(2) 0.063(2) 0.0308(18) 0.0047(17) 0.0077(18)
C35 0.062(2) 0.051(2) 0.064(2) 0.035(2) 0.0136(18) 0.014(2)
C29 0.044(2) 0.054(2) 0.056(2) 0.0304(18) 0.0092(16) 0.0125(18)
C23 0.077(3) 0.050(2) 0.047(2) 0.0241(18) 0.0280(18) 0.015(2)
C19 0.055(2) 0.055(2) 0.053(2) 0.0192(18) 0.0176(17) 0.014(2)
C10 0.050(2) 0.053(2) 0.068(2) 0.0332(19) 0.0059(17) 0.014(2)
C24 0.053(2) 0.067(3) 0.071(2) 0.041(2) 0.0245(18) 0.011(2)
C37 0.075(3) 0.050(2) 0.048(2) 0.0221(18) 0.0023(18) 0.020(2)
C20 0.066(3) 0.059(3) 0.063(2) 0.022(2) 0.0165(19) 0.033(2)
C36 0.076(3) 0.054(3) 0.062(2) 0.034(2) 0.016(2) 0.012(2)
C21 0.083(3) 0.046(2) 0.057(2) 0.0253(19) 0.020(2) 0.030(2)
C39 0.118(4) 0.053(3) 0.069(2) 0.040(2) -0.002(2) 0.017(3)
C44 0.0694(17) 0.0413(14) 0.0606(13) 0.0329(12) 0.0237(13) 0.0103(13)
C40 0.144(5) 0.056(3) 0.109(4) 0.051(3) 0.017(3) 0.028(3)
C41 0.191(7) 0.052(3) 0.141(5) 0.069(3) -0.007(4) 0.009(4)
C42 0.185(6) 0.088(4) 0.125(4) 0.082(4) -0.019(4) 0.012(4)
C43 0.0720(19) 0.0425(16) 0.0618(14) 0.0344(13) 0.0221(14) 0.0092(14)
C44A 0.093(8) 0.053(6) 0.054(5) 0.029(4) 0.040(5) 0.020(6)
C43A 0.077(7) 0.065(6) 0.063(5) 0.038(5) 0.031(4) 0.038(6)
O12A 0.065(5) 0.074(5) 0.099(4) 0.072(4) 0.016(4) -0.009(4)

loop_
_atom_type_symbol
_atom_type_description
_atom_type_scat_dispersion_real
_atom_type_scat_dispersion_imag
_atom_type_scat_source
C C 0.0033 0.0016 'International Tables Vol C Tables 4.2.6.8 and 6.1.1.4'
H H 0.0000 0.0000 'International Tables Vol C Tables 4.2.6.8 and 6.1.1.4'
N N 0.0061 0.0033 'International Tables Vol C Tables 4.2.6.8 and 6.1.1.4'
O O 0.0106 0.0060 'International Tables Vol C Tables 4.2.6.8 and 6.1.1.4'
S S 0.1246 0.1234 'International Tables Vol C Tables 4.2.6.8 and 6.1.1.4'

loop_
_geom_angle_atom_site_label_1
_geom_angle_atom_site_label_2
_geom_angle_atom_site_label_3
_geom_angle
_geom_angle_site_symmetry_1
_geom_angle_site_symmetry_3
_geom_angle_publ_flag
O6 S1 O4 113.44(14) . . ?
O6 S1 C5 104.59(12) . . ?
O5 S1 O6 112.88(13) . . ?
O5 S1 O4 113.56(14) . . ?
O5 S1 C5 106.64(14) . . ?
O4 S1 C5 104.70(13) . . ?
O1 S2 O2 113.04(16) . . ?
O1 S2 C1 105.71(13) . . ?
O2 S2 C1 104.30(13) . . ?
O3 S2 O1 112.94(16) . . ?
O3 S2 O2 114.22(16) . . ?
O3 S2 C1 105.54(15) . . ?
C27 O7 C26 114.4(3) . . ?
C24 O8 C25 114.5(3) . . ?
C18 O9 C23 116.5(2) . . ?
C15 O10 C44 106.2(4) . . ?
C15 O10 C44A 121.4(5) . . ?
C33 N1 C28 119.5(3) . . ?
C29 N1 C33 120.7(3) . . ?
C29 N1 C28 119.7(3) . . ?
C37 N2 C39 118.8(3) . . ?
C36 N2 C37 120.4(3) . . ?
C36 N2 C39 120.7(3) . . ?
C2 C3 C3 120.3(3) . 2_756 ?
C2 C3 C4 119.9(3) . . ?
C4 C3 C3 119.8(3) . 2_756 ?
C3 C2 C8 118.1(3) . 2_756 ?
C1 C2 C3 119.1(2) . . ?
C1 C2 C8 122.8(3) . 2_756 ?
C3 C4 C7 117.7(3) . . ?
C5 C4 C3 118.5(2) . . ?
C5 C4 C7 123.9(3) . . ?
C15 C14 C13 118.9(3) . . ?
C15 C14 C9 122.3(3) . . ?
C9 C14 C13 118.7(3) . . ?
C1 C6 H6 119.1 . . ?
C5 C6 H6 119.1 . . ?
C5 C6 C1 121.9(3) . . ?
C2 C1 S2 122.3(2) . . ?
C6 C1 S2 117.6(2) . . ?
C6 C1 C2 120.1(3) . . ?
C12 C13 C14 118.4(3) . . ?
C18 C13 C14 119.1(3) . . ?
C18 C13 C12 122.5(3) . . ?
C4 C5 S1 122.6(2) . . ?
C6 C5 S1 116.9(2) . . ?
C6 C5 C4 120.5(3) . . ?
C38 C34 C31 122.3(3) . . ?
C38 C34 C35 116.1(3) . . ?
C35 C34 C31 121.6(3) . . ?
C4 C7 H7 118.8 . . ?
C8 C7 C4 122.4(3) . . ?
C8 C7 H7 118.8 . . ?
C2 C8 H8 119.1 2_756 . ?
C7 C8 C2 121.8(3) . 2_756 ?
C7 C8 H8 119.1 . . ?
N1 C33 H33 119.7 . . ?
N1 C33 C32 120.7(3) . . ?
C32 C33 H33 119.7 . . ?
C32 C31 C34 121.6(3) . . ?
C32 C31 C30 116.3(3) . . ?
C30 C31 C34 122.0(3) . . ?
C18 C17 C16 119.0(3) . . ?
C18 C17 C19 122.6(3) . . ?
C19 C17 C16 118.4(3) . . ?
O10 C15 C14 118.7(3) . . ?
O10 C15 C16 119.5(3) . . ?
C16 C15 C14 121.8(3) . . ?
C15 C16 C17 119.4(3) . . ?
C15 C16 C22 122.5(3) . . ?
C22 C16 C17 118.2(3) . . ?
C13 C12 H12 119.6 . . ?
C11 C12 C13 120.9(3) . . ?
C11 C12 H12 119.6 . . ?
O9 C18 C13 119.4(3) . . ?
O9 C18 C17 118.3(3) . . ?
C17 C18 C13 121.8(3) . . ?
C33 C32 C31 120.8(3) . . ?
C33 C32 H32 119.6 . . ?
C31 C32 H32 119.6 . . ?
C12 C11 H11 119.6 . . ?
C12 C11 C10 120.7(3) . . ?
C10 C11 H11 119.6 . . ?
C31 C30 H30 119.1 . . ?
C29 C30 C31 121.7(3) . . ?
C29 C30 H30 119.1 . . ?
C40 O11 C41 109.1(4) . . ?
C34 C38 H38 119.6 . . ?
C37 C38 C34 120.9(3) . . ?
C37 C38 H38 119.6 . . ?
C14 C9 H9 119.5 . . ?
C10 C9 C14 121.0(3) . . ?
C10 C9 H9 119.5 . . ?
O7 C27 H27A 109.3 . . ?
O7 C27 H27B 109.3 . . ?
O7 C27 C28 111.8(3) . . ?
H27A C27 H27B 107.9 . . ?
C28 C27 H27A 109.3 . . ?
C28 C27 H27B 109.3 . . ?
O7 C26 H26A 110.1 . . ?
O7 C26 H26B 110.1 . . ?
O7 C26 C25 108.1(3) . . ?
H26A C26 H26B 108.4 . . ?
C25 C26 H26A 110.1 . . ?
C25 C26 H26B 110.1 . . ?
O8 C25 C26 107.8(3) . . ?
O8 C25 H25A 110.1 . . ?
O8 C25 H25B 110.1 . . ?
C26 C25 H25A 110.1 . . ?
C26 C25 H25B 110.1 . . ?
H25A C25 H25B 108.5 . . ?
C16 C22 H22 119.4 . . ?
C21 C22 C16 121.2(3) . . ?
C21 C22 H22 119.4 . . ?
C43 O12 C42 120.2(6) . . ?
N1 C28 C27 111.2(3) . . ?
N1 C28 H28A 109.4 . . ?
N1 C28 H28B 109.4 . . ?
C27 C28 H28A 109.4 . . ?
C27 C28 H28B 109.4 . . ?
H28A C28 H28B 108.0 . . ?
C34 C35 H35 119.2 . . ?
C36 C35 C34 121.7(3) . . ?
C36 C35 H35 119.2 . . ?
N1 C29 C30 119.7(3) . . ?
N1 C29 H29 120.1 . . ?
C30 C29 H29 120.1 . . ?
O9 C23 H23A 110.3 . . ?
O9 C23 H23B 110.3 . . ?
O9 C23 C24 106.9(3) . . ?
H23A C23 H23B 108.6 . . ?
C24 C23 H23A 110.3 . . ?
C24 C23 H23B 110.3 . . ?
C17 C19 H19 119.4 . . ?
C20 C19 C17 121.1(4) . . ?
C20 C19 H19 119.4 . . ?
C11 C10 H10 119.9 . . ?
C9 C10 C11 120.2(3) . . ?
C9 C10 H10 119.9 . . ?
O8 C24 C23 112.3(3) . . ?
O8 C24 H24A 109.1 . . ?
O8 C24 H24B 109.1 . . ?
C23 C24 H24A 109.1 . . ?
C23 C24 H24B 109.1 . . ?
H24A C24 H24B 107.9 . . ?
N2 C37 C38 120.7(3) . . ?
N2 C37 H37 119.7 . . ?
C38 C37 H37 119.7 . . ?
C19 C20 H20 119.5 . . ?
C19 C20 C21 120.9(3) . . ?
C21 C20 H20 119.5 . . ?
N2 C36 C35 120.2(3) . . ?
N2 C36 H36 119.9 . . ?
C35 C36 H36 119.9 . . ?
C22 C21 C20 120.2(3) . . ?
C22 C21 H21 119.9 . . ?
C20 C21 H21 119.9 . . ?
N2 C39 H39A 109.2 . . ?
N2 C39 H39B 109.2 . . ?
N2 C39 C40 111.8(3) . . ?
H39A C39 H39B 107.9 . . ?
C40 C39 H39A 109.2 . . ?
C40 C39 H39B 109.2 . . ?
O10 C44 H44A 110.5 . . ?
O10 C44 H44B 110.5 . . ?
H44A C44 H44B 108.7 . . ?
C43 C44 O10 106.2(6) . . ?
C43 C44 H44A 110.5 . . ?
C43 C44 H44B 110.5 . . ?
O11 C40 C39 109.9(4) . . ?
O11 C40 H40A 109.7 . . ?
O11 C40 H40B 109.7 . . ?
C39 C40 H40A 109.7 . . ?
C39 C40 H40B 109.7 . . ?
H40A C40 H40B 108.2 . . ?
O11 C41 H41A 110.0 . . ?
O11 C41 H41B 110.0 . . ?
H41A C41 H41B 108.4 . . ?
C42 C41 O11 108.4(5) . . ?
C42 C41 H41A 110.0 . . ?
C42 C41 H41B 110.0 . . ?
O12 C42 H42A 106.1 . . ?
O12 C42 H42B 106.1 . . ?
C41 C42 O12 124.7(6) . . ?
C41 C42 H42C 112.0 . . ?
C41 C42 H42D 112.0 . . ?
C41 C42 H42A 106.1 . . ?
C41 C42 H42B 106.1 . . ?
H42C C42 H42D 109.7 . . ?
H42A C42 H42B 106.3 . . ?
O12A C42 C41 98.7(5) . . ?
O12A C42 H42C 112.0 . . ?
O12A C42 H42D 112.0 . . ?
O12 C43 C44 113.6(7) . . ?
O12 C43 H43A 108.8 . . ?
O12 C43 H43B 108.8 . . ?
C44 C43 H43A 108.8 . . ?
C44 C43 H43B 108.8 . . ?
H43A C43 H43B 107.7 . . ?
O10 C44A H44C 110.4 . . ?
O10 C44A H44D 110.4 . . ?
O10 C44A C43A 106.6(6) . . ?
H44C C44A H44D 108.6 . . ?
C43A C44A H44C 110.4 . . ?
C43A C44A H44D 110.4 . . ?
C44A C43A H43C 109.5 . . ?
C44A C43A H43D 109.5 . . ?
H43C C43A H43D 108.1 . . ?
O12A C43A C44A 110.8(7) . . ?
O12A C43A H43C 109.5 . . ?
O12A C43A H43D 109.5 . . ?
C42 O12A C43A 116.9(6) . . ?

loop_
_geom_bond_atom_site_label_1
_geom_bond_atom_site_label_2
_geom_bond_distance
_geom_bond_site_symmetry_2
_geom_bond_publ_flag
S1 O6 1.450(2) . ?
S1 O5 1.444(2) . ?
S1 O4 1.453(2) . ?
S1 C5 1.795(3) . ?
S2 O1 1.439(2) . ?
S2 O2 1.442(2) . ?
S2 O3 1.436(3) . ?
S2 C1 1.790(3) . ?
O7 C27 1.415(4) . ?
O7 C26 1.434(4) . ?
O8 C25 1.416(4) . ?
O8 C24 1.415(4) . ?
O9 C18 1.381(4) . ?
O9 C23 1.445(3) . ?
O10 C15 1.378(4) . ?
O10 C44 1.522(8) . ?
O10 C44A 1.401(7) . ?
N1 C33 1.345(4) . ?
N1 C28 1.481(4) . ?
N1 C29 1.342(4) . ?
N2 C37 1.343(4) . ?
N2 C36 1.336(4) . ?
N2 C39 1.496(4) . ?
C3 C3 1.435(5) 2_756 ?
C3 C2 1.423(4) . ?
C3 C4 1.432(4) . ?
C2 C1 1.402(4) . ?
C2 C8 1.437(4) 2_756 ?
C4 C5 1.408(4) . ?
C4 C7 1.439(4) . ?
C14 C13 1.430(4) . ?
C14 C15 1.406(4) . ?
C14 C9 1.423(4) . ?
C6 H6 0.9500 . ?
C6 C1 1.383(4) . ?
C6 C5 1.374(4) . ?
C13 C12 1.427(4) . ?
C13 C18 1.410(4) . ?
C34 C31 1.485(4) . ?
C34 C38 1.387(4) . ?
C34 C35 1.388(4) . ?
C7 H7 0.9500 . ?
C7 C8 1.336(4) . ?
C8 H8 0.9500 . ?
C33 H33 0.9500 . ?
C33 C32 1.368(4) . ?
C31 C32 1.387(4) . ?
C31 C30 1.397(4) . ?
C17 C16 1.438(4) . ?
C17 C18 1.393(4) . ?
C17 C19 1.417(4) . ?
C15 C16 1.393(4) . ?
C16 C22 1.428(4) . ?
C12 H12 0.9500 . ?
C12 C11 1.353(4) . ?
C32 H32 0.9500 . ?
C11 H11 0.9500 . ?
C11 C10 1.418(5) . ?
C30 H30 0.9500 . ?
C30 C29 1.365(4) . ?
O11 C40 1.372(6) . ?
O11 C41 1.458(6) . ?
C38 H38 0.9500 . ?
C38 C37 1.367(4) . ?
C9 H9 0.9500 . ?
C9 C10 1.356(4) . ?
C27 H27A 0.9900 . ?
C27 H27B 0.9900 . ?
C27 C28 1.513(4) . ?
C26 H26A 0.9900 . ?
C26 H26B 0.9900 . ?
C26 C25 1.496(5) . ?
C25 H25A 0.9900 . ?
C25 H25B 0.9900 . ?
C22 H22 0.9500 . ?
C22 C21 1.352(5) . ?
O12 C42 1.472(7) . ?
O12 C43 1.375(7) . ?
C28 H28A 0.9900 . ?
C28 H28B 0.9900 . ?
C35 H35 0.9500 . ?
C35 C36 1.362(4) . ?
C29 H29 0.9500 . ?
C23 H23A 0.9900 . ?
C23 H23B 0.9900 . ?
C23 C24 1.514(5) . ?
C19 H19 0.9500 . ?
C19 C20 1.351(5) . ?
C10 H10 0.9500 . ?
C24 H24A 0.9900 . ?
C24 H24B 0.9900 . ?
C37 H37 0.9500 . ?
C20 H20 0.9500 . ?
C20 C21 1.413(5) . ?
C36 H36 0.9500 . ?
C21 H21 0.9500 . ?
C39 H39A 0.9900 . ?
C39 H39B 0.9900 . ?
C39 C40 1.520(6) . ?
C44 H44A 0.9900 . ?
C44 H44B 0.9900 . ?
C44 C43 1.498(10) . ?
C40 H40A 0.9900 . ?
C40 H40B 0.9900 . ?
C41 H41A 0.9900 . ?
C41 H41B 0.9900 . ?
C41 C42 1.431(8) . ?
C42 H42C 0.9900 . ?
C42 H42D 0.9900 . ?
C42 H42A 0.9900 . ?
C42 H42B 0.9900 . ?
C42 O12A 1.431(7) . ?
C43 H43A 0.9900 . ?
C43 H43B 0.9900 . ?
C44A H44C 0.9900 . ?
C44A H44D 0.9900 . ?
C44A C43A 1.444(9) . ?
C43A H43C 0.9900 . ?
C43A H43D 0.9900 . ?
C43A O12A 1.435(9) . ?

loop_
_geom_torsion_atom_site_label_1
_geom_torsion_atom_site_label_2
_geom_torsion_atom_site_label_3
_geom_torsion_atom_site_label_4
_geom_torsion
_geom_torsion_site_symmetry_1
_geom_torsion_site_symmetry_2
_geom_torsion_site_symmetry_3
_geom_torsion_site_symmetry_4
_geom_torsion_publ_flag
O6 S1 C5 C4 166.8(3) . . . . ?
O6 S1 C5 C6 -13.6(3) . . . . ?
O7 C27 C28 N1 54.4(4) . . . . ?
O7 C26 C25 O8 72.0(3) . . . . ?
O9 C23 C24 O8 66.2(4) . . . . ?
O10 C15 C16 C17 -179.8(3) . . . . ?
O10 C15 C16 C22 2.0(4) . . . . ?
O10 C44 C43 O12 -73.5(9) . . . . ?
O10 C44A C43A O12A 63.9(10) . . . . ?
O5 S1 C5 C4 47.0(3) . . . . ?
O5 S1 C5 C6 -133.4(2) . . . . ?
O4 S1 C5 C4 -73.7(3) . . . . ?
O4 S1 C5 C6 106.0(2) . . . . ?
N1 C33 C32 C31 -1.8(5) . . . . ?
O1 S2 C1 C2 -178.0(3) . . . . ?
O1 S2 C1 C6 2.8(3) . . . . ?
O2 S2 C1 C2 62.6(3) . . . . ?
O2 S2 C1 C6 -116.6(3) . . . . ?
O3 S2 C1 C2 -58.1(3) . . . . ?
O3 S2 C1 C6 122.7(3) . . . . ?
N2 C39 C40 O11 62.9(5) . . . . ?
C3 C3 C2 C1 -179.8(3) 2_756 . . . ?
C3 C3 C2 C8 0.9(5) 2_756 . . 2_756 ?
C3 C3 C4 C5 179.6(3) 2_756 . . . ?
C3 C3 C4 C7 1.1(5) 2_756 . . . ?
C3 C2 C1 S2 -179.4(2) . . . . ?
C3 C2 C1 C6 -0.2(5) . . . . ?
C3 C4 C5 S1 -179.7(2) . . . . ?
C3 C4 C5 C6 0.7(4) . . . . ?
C3 C4 C7 C8 -1.6(5) . . . . ?
C2 C3 C4 C5 -0.4(4) . . . . ?
C2 C3 C4 C7 -178.8(3) . . . . ?
C4 C3 C2 C1 0.1(4) . . . . ?
C4 C3 C2 C8 -179.2(3) . . . 2_756 ?
C4 C7 C8 C2 0.8(5) . . . 2_756 ?
C14 C13 C12 C11 -0.5(4) . . . . ?
C14 C13 C18 O9 172.4(3) . . . . ?
C14 C13 C18 C17 0.3(4) . . . . ?
C14 C15 C16 C17 0.0(4) . . . . ?
C14 C15 C16 C22 -178.2(3) . . . . ?
C14 C9 C10 C11 -0.2(5) . . . . ?
C1 C6 C5 S1 179.5(2) . . . . ?
C1 C6 C5 C4 -0.8(5) . . . . ?
C13 C14 C15 O10 179.1(2) . . . . ?
C13 C14 C15 C16 -0.7(4) . . . . ?
C13 C14 C9 C10 1.6(5) . . . . ?
C13 C12 C11 C10 2.0(5) . . . . ?
C5 C4 C7 C8 -180.0(3) . . . . ?
C5 C6 C1 S2 179.7(2) . . . . ?
C5 C6 C1 C2 0.5(5) . . . . ?
C34 C31 C32 C33 175.8(3) . . . . ?
C34 C31 C30 C29 -174.8(3) . . . . ?
C34 C38 C37 N2 -1.4(5) . . . . ?
C34 C35 C36 N2 0.9(6) . . . . ?
C7 C4 C5 S1 -1.3(4) . . . . ?
C7 C4 C5 C6 179.1(3) . . . . ?
C8 C2 C1 S2 -0.1(4) 2_756 . . . ?
C8 C2 C1 C6 179.1(3) 2_756 . . . ?
C33 N1 C28 C27 -90.5(3) . . . . ?
C33 N1 C29 C30 -3.0(5) . . . . ?
C31 C34 C38 C37 -175.2(3) . . . . ?
C31 C34 C35 C36 175.4(3) . . . . ?
C31 C30 C29 N1 -0.2(5) . . . . ?
C17 C16 C22 C21 -1.9(4) . . . . ?
C17 C19 C20 C21 -2.0(5) . . . . ?
C15 O10 C44 C43 174.3(6) . . . . ?
C15 O10 C44A C43A 89.8(8) . . . . ?
C15 C14 C13 C12 177.6(3) . . . . ?
C15 C14 C13 C18 0.6(4) . . . . ?
C15 C14 C9 C10 -177.2(3) . . . . ?
C15 C16 C22 C21 176.4(3) . . . . ?
C16 C17 C18 O9 -173.2(3) . . . . ?
C16 C17 C18 C13 -1.0(4) . . . . ?
C16 C17 C19 C20 0.8(5) . . . . ?
C16 C22 C21 C20 0.7(5) . . . . ?
C12 C13 C18 O9 -4.5(4) . . . . ?
C12 C13 C18 C17 -176.5(3) . . . . ?
C12 C11 C10 C9 -1.6(5) . . . . ?
C18 O9 C23 C24 -167.9(3) . . . . ?
C18 C13 C12 C11 176.4(3) . . . . ?
C18 C17 C16 C15 0.9(4) . . . . ?
C18 C17 C16 C22 179.1(3) . . . . ?
C18 C17 C19 C20 -177.2(3) . . . . ?
C32 C31 C30 C29 2.3(5) . . . . ?
C30 C31 C32 C33 -1.3(5) . . . . ?
O11 C41 C42 O12 -78.8(7) . . . . ?
O11 C41 C42 O12A -71.4(6) . . . . ?
C38 C34 C31 C32 11.5(5) . . . . ?
C38 C34 C31 C30 -171.6(3) . . . . ?
C38 C34 C35 C36 -2.8(5) . . . . ?
C9 C14 C13 C12 -1.2(4) . . . . ?
C9 C14 C13 C18 -178.2(3) . . . . ?
C9 C14 C15 O10 -2.2(4) . . . . ?
C9 C14 C15 C16 178.0(3) . . . . ?
C27 O7 C26 C25 -167.7(2) . . . . ?
C26 O7 C27 C28 81.8(3) . . . . ?
C25 O8 C24 C23 91.7(3) . . . . ?
C28 N1 C33 C32 -176.6(3) . . . . ?
C28 N1 C29 C30 177.6(3) . . . . ?
C35 C34 C31 C32 -166.6(3) . . . . ?
C35 C34 C31 C30 10.3(5) . . . . ?
C35 C34 C38 C37 3.0(5) . . . . ?
C29 N1 C33 C32 4.0(5) . . . . ?
C29 N1 C28 C27 88.9(4) . . . . ?
C23 O9 C18 C13 84.0(3) . . . . ?
C23 O9 C18 C17 -103.6(3) . . . . ?
C19 C17 C16 C15 -177.2(3) . . . . ?
C19 C17 C16 C22 1.1(4) . . . . ?
C19 C17 C18 O9 4.8(4) . . . . ?
C19 C17 C18 C13 176.9(3) . . . . ?
C19 C20 C21 C22 1.2(5) . . . . ?
C24 O8 C25 C26 -174.3(3) . . . . ?
C37 N2 C36 C35 0.8(6) . . . . ?
C37 N2 C39 C40 77.4(5) . . . . ?
C36 N2 C37 C38 -0.6(5) . . . . ?
C36 N2 C39 C40 -104.8(5) . . . . ?
C39 N2 C37 C38 177.3(3) . . . . ?
C39 N2 C36 C35 -177.0(3) . . . . ?
C44 O10 C15 C14 94.6(5) . . . . ?
C44 O10 C15 C16 -85.5(5) . . . . ?
C40 O11 C41 C42 177.5(4) . . . . ?
C41 O11 C40 C39 174.1(4) . . . . ?
C41 C42 O12A C43A 82.2(7) . . . . ?
C42 O12 C43 C44 -93.3(8) . . . . ?
C43 O12 C42 C41 93.3(8) . . . . ?
C44A O10 C15 C14 70.4(5) . . . . ?
C44A O10 C15 C16 -109.7(5) . . . . ?
C44A C43A O12A C42 147.3(8) . . . . ?

loop_
_smtbx_masks_void_nr
_smtbx_masks_void_average_x
_smtbx_masks_void_average_y
_smtbx_masks_void_average_z
_smtbx_masks_void_volume
_smtbx_masks_void_count_electrons
_smtbx_masks_void_content
1 0.000 0.500 0.500 103.3 26.9 '3 water'
